data_4089219
loop_
_publ_author_name
'Ro\,sca, Sorin-Claudiu'
'Caytan, Elsa'
'Dorcet, Vincent'
'Roisnel, Thierry'
'Carpentier, Jean-Fran\,cois'
'Sarazin, Yann'

_publ_section_title
;
 \p Ligands in Alkaline Earth Complexes
;
_journal_issue 7
_journal_name_full Organometallics
_journal_page_first 1269
_journal_paper_doi 10.1021/acs.organomet.7b00006
_journal_volume 36
_journal_year 2017
_chemical_compound_source 'synthesis as described'
_chemical_formula_moiety 'C16 H30 Ca F6 N2 O Si2'
_chemical_formula_sum 'C16 H30 Ca F6 N2 O Si2'
_chemical_formula_weight 476.68
_space_group_IT_number 2
_space_group_name_Hall '-P 1'
_space_group_name_H-M_alt 'P -1'
_symmetry_cell_setting triclinic
_symmetry_Int_Tables_number 2
_symmetry_space_group_name_Hall '-P 1'
_symmetry_space_group_name_H-M 'P -1'
_atom_sites_solution_hydrogens geom
_atom_sites_solution_primary direct
_atom_sites_solution_secondary difmap
_cell_angle_alpha 87.230(2)
_cell_angle_beta 76.121(2)
_cell_angle_gamma 67.911(2)
_cell_formula_units_Z 2
_cell_length_a 9.9272(5)
_cell_length_b 10.2046(4)
_cell_length_c 12.6699(6)
_cell_measurement_reflns_used 4942
_cell_measurement_temperature 150(2)
_cell_measurement_theta_max 26.35
_cell_measurement_theta_min 2.28
_cell_measurement_wavelength 0.71073
_cell_volume 1153.32(9)
_computing_cell_refinement 'Bruker APEX2 (Bruker, 2006)'
_computing_data_collection 'Bruker APEX2 (Bruker, 2006)'
_computing_data_reduction 'Bruker APEX2 (Bruker, 2006)'
_computing_molecular_graphics 'Ortep-3 for Windows (Farrugia, 1997)'
_computing_publication_material
;
          WinGX publication routines (Farrugia, 2012),
          CRYSCALc (T. Roisnel, local program, 2014)
;
_computing_structure_refinement 'SHELXL-97 (Sheldrick, 1997)'
_computing_structure_solution 'SIR97 (Altomare et al., 1999)'
_diffrn_ambient_temperature 150(2)
_diffrn_detector 'CCD plate'
_diffrn_measured_fraction_theta_full 0.983
_diffrn_measured_fraction_theta_max 0.983
_diffrn_measurement_device_type 'APEXII, Bruker-AXS'
_diffrn_measurement_method 'CCD rotation images, thin slices'
_diffrn_radiation_monochromator graphite
_diffrn_radiation_probe x-ray
_diffrn_radiation_type MoK\a
_diffrn_radiation_wavelength 0.71073
_diffrn_reflns_av_R_equivalents 0.0393
_diffrn_reflns_av_unetI/netI 0.0471
_diffrn_reflns_limit_h_max 12
_diffrn_reflns_limit_h_min -12
_diffrn_reflns_limit_k_max 13
_diffrn_reflns_limit_k_min -12
_diffrn_reflns_limit_l_max 16
_diffrn_reflns_limit_l_min -16
_diffrn_reflns_number 18917
_diffrn_reflns_theta_full 27.48
_diffrn_reflns_theta_max 27.48
_diffrn_reflns_theta_min 3.12
_exptl_absorpt_coefficient_mu 0.432
_exptl_absorpt_correction_T_max 0.979
_exptl_absorpt_correction_T_min 0.929
_exptl_absorpt_correction_type multi-scan
_exptl_absorpt_process_details
;
  [Sheldrick, G.M. (2002). SADABS Bruker AXS Inc., Madison, Wisconsin, USA]
;
_exptl_crystal_colour colourless
_exptl_crystal_density_diffrn 1.373
_exptl_crystal_density_method 'not measured'
_exptl_crystal_description prism
_exptl_crystal_F_000 500
_exptl_crystal_size_max 0.6
_exptl_crystal_size_mid 0.15
_exptl_crystal_size_min 0.05
_refine_diff_density_max 0.779
_refine_diff_density_min -0.453
_refine_diff_density_rms 0.062
_refine_ls_extinction_method none
_refine_ls_goodness_of_fit_ref 1.027
_refine_ls_hydrogen_treatment mixed
_refine_ls_matrix_type full
_refine_ls_number_parameters 266
_refine_ls_number_reflns 5205
_refine_ls_number_restraints 0
_refine_ls_restrained_S_all 1.027
_refine_ls_R_factor_all 0.0645
_refine_ls_R_factor_gt 0.0426
_refine_ls_shift/su_max 0.002
_refine_ls_shift/su_mean 0
_refine_ls_structure_factor_coef Fsqd
_refine_ls_weighting_details 'calc w=1/[\s^2^(Fo^2^)+(0.0481P)^2^+0.4805P] where P=(Fo^2^+2Fc^2^)/3'
_refine_ls_weighting_scheme calc
_refine_ls_wR_factor_gt 0.0962
_refine_ls_wR_factor_ref 0.1066
_reflns_number_gt 3901
_reflns_number_total 5205
_reflns_threshold_expression >2sigma(I)
_cod_data_source_file om7b00006_si_002.cif
_cod_data_source_block '[6-Ca]2'
_cod_database_code 4089219

loop_
_symmetry_equiv_pos_as_xyz
'x, y, z'
'-x, -y, -z'

loop_
_atom_site_label
_atom_site_type_symbol
_atom_site_fract_x
_atom_site_fract_y
_atom_site_fract_z
_atom_site_U_iso_or_equiv
_atom_site_adp_type
_atom_site_occupancy
_atom_site_symmetry_multiplicity
_atom_site_calc_flag
_atom_site_refinement_flags
Ca1 Ca 0.55505(5) 0.46514(4) -0.15171(3) 0.01915(12) Uani 1 1 d .
N1 N 0.7248(2) 0.30209(19) -0.29127(15) 0.0263(4) Uani 1 1 d .
Si1 Si 0.83913(7) 0.18711(7) -0.22254(5) 0.02801(16) Uani 1 1 d .
Si2 Si 0.74983(8) 0.30493(7) -0.42768(5) 0.03156(17) Uani 1 1 d .
C1 C 0.6458(3) 0.6271(3) 0.3414(2) 0.0410(7) Uani 1 1 d .
H1A H 0.6145 0.6149 0.4194 0.062 Uiso 1 1 calc R
H1B H 0.566 0.7056 0.3188 0.062 Uiso 1 1 calc R
H1C H 0.737 0.648 0.3266 0.062 Uiso 1 1 calc R
C2 C 0.6754(3) 0.4971(3) 0.2807(2) 0.0332(6) Uani 1 1 d .
C3 C 0.7075(3) 0.3875(3) 0.2320(2) 0.0315(6) Uani 1 1 d .
C4 C 0.7606(3) 0.2452(3) 0.1815(2) 0.0326(5) Uani 1 1 d .
H4A H 0.7829 0.1755 0.2383 0.039 Uiso 1 1 calc R
H4B H 0.8557 0.2288 0.1267 0.039 Uiso 1 1 calc R
C5 C 0.6535(3) 0.2157(2) 0.12627(19) 0.0288(5) Uani 1 1 d .
H5A H 0.659 0.2596 0.0547 0.035 Uiso 1 1 calc R
H5B H 0.6886 0.1122 0.1125 0.035 Uiso 1 1 calc R
N6 N 0.4948(2) 0.26774(18) 0.18785(14) 0.0231(4) Uani 1 1 d .
C7 C 0.4776(3) 0.2176(2) 0.30165(18) 0.0284(5) Uani 1 1 d .
H7 H 0.5422 0.2481 0.3362 0.034 Uiso 1 1 calc R
C8 C 0.5313(3) 0.0554(3) 0.3075(2) 0.0361(6) Uani 1 1 d .
H8A H 0.4637 0.0219 0.2818 0.054 Uiso 1 1 calc R
H8B H 0.5316 0.0293 0.3829 0.054 Uiso 1 1 calc R
H8C H 0.6329 0.0118 0.2615 0.054 Uiso 1 1 calc R
C9 C 0.3187(3) 0.2872(3) 0.3690(2) 0.0358(6) Uani 1 1 d .
H9A H 0.2886 0.3903 0.3685 0.054 Uiso 1 1 calc R
H9B H 0.3132 0.257 0.444 0.054 Uiso 1 1 calc R
H9C H 0.2513 0.2594 0.338 0.054 Uiso 1 1 calc R
C10 C 0.4113(3) 0.2186(2) 0.12584(18) 0.0260(5) Uani 1 1 d .
H10A H 0.3314 0.197 0.1779 0.031 Uiso 1 1 calc R
H10B H 0.4807 0.13 0.0837 0.031 Uiso 1 1 calc R
C11 C 0.3391(2) 0.3299(2) 0.04594(17) 0.0228(5) Uani 1 1 d .
C12 C 0.1788(3) 0.4225(2) 0.1036(2) 0.0298(5) Uani 1 1 d .
F13 F 0.11099(16) 0.52755(15) 0.04578(13) 0.0397(4) Uani 1 1 d .
F14 F 0.08898(16) 0.35068(15) 0.13692(13) 0.0433(4) Uani 1 1 d .
F15 F 0.18352(15) 0.48505(14) 0.19379(11) 0.0347(3) Uani 1 1 d .
C16 C 0.3336(3) 0.2441(3) -0.04815(19) 0.0305(5) Uani 1 1 d .
F17 F 0.29233(17) 0.13533(14) -0.01643(11) 0.0376(4) Uani 1 1 d .
F18 F 0.23841(18) 0.32205(16) -0.10708(12) 0.0419(4) Uani 1 1 d .
F19 F 0.46865(17) 0.19048(17) -0.11618(12) 0.0466(4) Uani 1 1 d .
O20 O 0.41484(16) 0.41770(15) 0.00770(12) 0.0216(3) Uani 1 1 d .
C21 C 0.8438(3) 0.0022(3) -0.2223(3) 0.0443(7) Uani 1 1 d .
H21A H 0.7413 0.0048 -0.2087 0.066 Uiso 1 1 calc R
H21B H 0.8907 -0.049 -0.1649 0.066 Uiso 1 1 calc R
H21C H 0.9017 -0.0462 -0.293 0.066 Uiso 1 1 calc R
C22 C 1.0384(3) 0.1725(3) -0.2537(2) 0.0434(7) Uani 1 1 d .
H22A H 1.0934 0.1175 -0.3224 0.065 Uiso 1 1 calc R
H22B H 1.0845 0.125 -0.1949 0.065 Uiso 1 1 calc R
H22C H 1.0417 0.2674 -0.26 0.065 Uiso 1 1 calc R
C23 C 0.7497(4) 0.1433(3) -0.4917(2) 0.0471(7) Uani 1 1 d .
H23A H 0.8323 0.0597 -0.4777 0.071 Uiso 1 1 calc R
H23B H 0.7622 0.1534 -0.5704 0.071 Uiso 1 1 calc R
H23C H 0.6545 0.1321 -0.4604 0.071 Uiso 1 1 calc R
C24 C 0.9278(3) 0.3249(3) -0.5037(2) 0.0503(8) Uani 1 1 d .
H24A H 0.9386 0.404 -0.4705 0.075 Uiso 1 1 calc R
H24B H 0.9244 0.3436 -0.5798 0.075 Uiso 1 1 calc R
H24C H 1.0132 0.2375 -0.5005 0.075 Uiso 1 1 calc R
H1 H 0.779(3) 0.241(3) -0.113(2) 0.05 Uiso 1 1 d .
H2 H 0.626(3) 0.424(3) -0.452(2) 0.05 Uiso 1 1 d .

loop_
_atom_site_aniso_label
_atom_site_aniso_U_11
_atom_site_aniso_U_22
_atom_site_aniso_U_33
_atom_site_aniso_U_23
_atom_site_aniso_U_13
_atom_site_aniso_U_12
Ca1 0.0217(2) 0.0172(2) 0.0191(2) -0.00153(16) -0.00489(17) -0.00755(18)
N1 0.0248(10) 0.0216(9) 0.0299(11) -0.0050(8) -0.0025(8) -0.0075(8)
Si1 0.0250(4) 0.0259(3) 0.0304(4) -0.0034(3) -0.0036(3) -0.0079(3)
Si2 0.0366(4) 0.0276(4) 0.0271(4) -0.0001(3) -0.0019(3) -0.0117(3)
C1 0.0573(18) 0.0474(16) 0.0333(15) 0.0032(12) -0.0148(13) -0.0340(14)
C2 0.0333(14) 0.0383(14) 0.0362(14) 0.0107(12) -0.0143(11) -0.0200(12)
C3 0.0285(13) 0.0385(14) 0.0332(14) 0.0097(11) -0.0122(11) -0.0169(11)
C4 0.0275(13) 0.0322(13) 0.0369(14) 0.0030(11) -0.0102(11) -0.0086(11)
C5 0.0274(13) 0.0270(12) 0.0279(13) 0.0006(10) -0.0050(10) -0.0066(10)
N6 0.0261(10) 0.0240(10) 0.0217(10) 0.0009(8) -0.0071(8) -0.0114(8)
C7 0.0377(14) 0.0321(13) 0.0224(12) 0.0026(10) -0.0099(10) -0.0195(11)
C8 0.0456(16) 0.0299(13) 0.0379(15) 0.0117(11) -0.0176(12) -0.0163(12)
C9 0.0435(16) 0.0397(14) 0.0254(13) 0.0003(11) -0.0034(11) -0.0197(12)
C10 0.0336(13) 0.0223(11) 0.0265(12) 0.0032(9) -0.0109(10) -0.0134(10)
C11 0.0266(12) 0.0211(11) 0.0245(12) -0.0018(9) -0.0046(9) -0.0137(9)
C12 0.0294(13) 0.0282(12) 0.0378(14) -0.0001(10) -0.0085(11) -0.0168(11)
F13 0.0326(8) 0.0345(8) 0.0561(10) 0.0065(7) -0.0229(7) -0.0104(7)
F14 0.0311(8) 0.0414(9) 0.0595(10) -0.0042(7) 0.0015(7) -0.0227(7)
F15 0.0322(8) 0.0335(8) 0.0356(8) -0.0088(6) -0.0053(6) -0.0096(6)
C16 0.0386(14) 0.0302(13) 0.0293(13) 0.0011(10) -0.0069(11) -0.0210(11)
F17 0.0584(10) 0.0306(7) 0.0385(8) 0.0007(6) -0.0166(7) -0.0298(7)
F18 0.0583(10) 0.0453(9) 0.0368(9) 0.0067(7) -0.0264(8) -0.0272(8)
F19 0.0442(9) 0.0594(10) 0.0367(9) -0.0231(7) 0.0043(7) -0.0254(8)
O20 0.0249(8) 0.0212(7) 0.0234(8) 0.0008(6) -0.0063(6) -0.0134(6)
C21 0.0378(16) 0.0298(14) 0.065(2) 0.0132(13) -0.0159(14) -0.0111(12)
C22 0.0286(14) 0.0397(15) 0.0582(19) -0.0089(13) -0.0095(13) -0.0081(12)
C23 0.064(2) 0.0456(16) 0.0305(15) -0.0058(12) -0.0112(14) -0.0190(15)
C24 0.0466(18) 0.0509(17) 0.0433(17) 0.0016(14) 0.0085(14) -0.0190(15)

loop_
_atom_type_symbol
_atom_type_description
_atom_type_scat_dispersion_real
_atom_type_scat_dispersion_imag
_atom_type_scat_source
C C 0.0033 0.0016 'International Tables Vol C Tables 4.2.6.8 and 6.1.1.4'
H H 0 0 'International Tables Vol C Tables 4.2.6.8 and 6.1.1.4'
N N 0.0061 0.0033 'International Tables Vol C Tables 4.2.6.8 and 6.1.1.4'
O O 0.0106 0.006 'International Tables Vol C Tables 4.2.6.8 and 6.1.1.4'
F F 0.0171 0.0103 'International Tables Vol C Tables 4.2.6.8 and 6.1.1.4'
Si Si 0.0817 0.0704 'International Tables Vol C Tables 4.2.6.8 and 6.1.1.4'
Ca Ca 0.2262 0.3064 'International Tables Vol C Tables 4.2.6.8 and 6.1.1.4'

loop_
_geom_angle_atom_site_label_1
_geom_angle_atom_site_label_2
_geom_angle_atom_site_label_3
_geom_angle
_geom_angle_site_symmetry_1
_geom_angle_site_symmetry_3
O20 Ca1 N1 127.17(6) . .
O20 Ca1 O20 72.71(5) . 2_665
N1 Ca1 O20 133.08(6) . 2_665
O20 Ca1 N6 116.59(6) . 2_665
N1 Ca1 N6 116.07(6) . 2_665
O20 Ca1 N6 67.96(5) 2_665 2_665
O20 Ca1 F15 131.15(5) . 2_665
N1 Ca1 F15 73.31(5) . 2_665
O20 Ca1 F15 65.04(5) 2_665 2_665
N6 Ca1 F15 68.80(5) 2_665 2_665
O20 Ca1 C3 91.89(6) . 2_665
N1 Ca1 C3 106.08(7) . 2_665
O20 Ca1 C3 116.00(7) 2_665 2_665
N6 Ca1 C3 65.33(6) 2_665 2_665
F15 Ca1 C3 127.81(6) 2_665 2_665
O20 Ca1 C2 94.73(6) . 2_665
N1 Ca1 C2 86.13(7) . 2_665
O20 Ca1 C2 138.75(7) 2_665 2_665
N6 Ca1 C2 84.67(6) 2_665 2_665
F15 Ca1 C2 133.34(6) 2_665 2_665
C3 Ca1 C2 23.30(7) 2_665 2_665
O20 Ca1 C5 91.37(6) . 2_665
N1 Ca1 C5 137.93(6) . 2_665
O20 Ca1 C5 68.32(6) 2_665 2_665
N6 Ca1 C5 28.28(6) 2_665 2_665
F15 Ca1 C5 94.81(5) 2_665 2_665
C3 Ca1 C5 49.89(7) 2_665 2_665
C2 Ca1 C5 73.03(7) 2_665 2_665
O20 Ca1 Si1 105.92(4) . .
N1 Ca1 Si1 31.55(5) . .
O20 Ca1 Si1 108.65(4) 2_665 .
N6 Ca1 Si1 132.63(4) 2_665 .
F15 Ca1 Si1 67.82(3) 2_665 .
C3 Ca1 Si1 135.09(6) 2_665 .
C2 Ca1 Si1 112.58(5) 2_665 .
C5 Ca1 Si1 160.91(5) 2_665 .
O20 Ca1 C11 96.50(5) . 2_665
N1 Ca1 C11 119.32(6) . 2_665
O20 Ca1 C11 24.03(5) 2_665 2_665
N6 Ca1 C11 51.60(5) 2_665 2_665
F15 Ca1 C11 46.12(5) 2_665 2_665
C3 Ca1 C11 112.88(7) 2_665 2_665
C2 Ca1 C11 135.10(6) 2_665 2_665
C5 Ca1 C11 63.39(6) 2_665 2_665
Si1 Ca1 C11 105.74(4) . 2_665
O20 Ca1 Ca1 36.89(3) . 2_665
N1 Ca1 Ca1 143.10(5) . 2_665
O20 Ca1 Ca1 35.83(3) 2_665 2_665
N6 Ca1 Ca1 92.20(4) 2_665 2_665
F15 Ca1 Ca1 97.94(3) 2_665 2_665
C3 Ca1 Ca1 107.20(5) 2_665 2_665
C2 Ca1 Ca1 121.54(5) 2_665 2_665
C5 Ca1 Ca1 77.43(5) 2_665 2_665
Si1 Ca1 Ca1 111.67(2) . 2_665
C11 Ca1 Ca1 59.69(4) 2_665 2_665
O20 Ca1 H1 85.5(6) . .
N1 Ca1 H1 58.4(6) . .
O20 Ca1 H1 86.3(6) 2_665 .
N6 Ca1 H1 136.7(6) 2_665 .
F15 Ca1 H1 68.9(6) 2_665 .
C3 Ca1 H1 155.7(6) 2_665 .
C2 Ca1 H1 132.8(6) 2_665 .
C5 Ca1 H1 154.1(6) 2_665 .
Si1 Ca1 H1 26.8(6) . .
C11 Ca1 H1 91.4(6) 2_665 .
Ca1 Ca1 H1 84.9(6) 2_665 .
Si1 N1 Si2 126.39(12) . .
Si1 N1 Ca1 101.37(9) . .
Si2 N1 Ca1 131.62(10) . .
N1 Si1 C21 116.06(11) . .
N1 Si1 C22 117.87(12) . .
C21 Si1 C22 106.65(12) . .
N1 Si1 Ca1 47.08(7) . .
C21 Si1 Ca1 126.72(9) . .
C22 Si1 Ca1 126.10(9) . .
N1 Si1 H1 104.4(11) . .
C21 Si1 H1 106.0(11) . .
C22 Si1 H1 104.6(11) . .
Ca1 Si1 H1 57.3(11) . .
N1 Si2 C23 114.04(11) . .
N1 Si2 C24 115.05(12) . .
C23 Si2 C24 105.29(14) . .
N1 Si2 H2 107.7(11) . .
C23 Si2 H2 106.7(11) . .
C24 Si2 H2 107.6(10) . .
C2 C1 H1A 109.5 . .
C2 C1 H1B 109.5 . .
H1A C1 H1B 109.5 . .
C2 C1 H1C 109.5 . .
H1A C1 H1C 109.5 . .
H1B C1 H1C 109.5 . .
C3 C2 C1 176.4(3) . .
C3 C2 Ca1 71.53(15) . 2_665
C1 C2 Ca1 112.01(17) . 2_665
C2 C3 C4 172.5(3) . .
C2 C3 Ca1 85.17(17) . 2_665
C4 C3 Ca1 102.16(14) . 2_665
C3 C4 C5 116.0(2) . .
C3 C4 H4A 108.3 . .
C5 C4 H4A 108.3 . .
C3 C4 H4B 108.3 . .
C5 C4 H4B 108.3 . .
H4A C4 H4B 107.4 . .
N6 C5 C4 115.46(19) . .
N6 C5 Ca1 56.89(10) . 2_665
C4 C5 Ca1 90.96(14) . 2_665
N6 C5 H5A 108.4 . .
C4 C5 H5A 108.4 . .
Ca1 C5 H5A 69.3 2_665 .
N6 C5 H5B 108.4 . .
C4 C5 H5B 108.4 . .
Ca1 C5 H5B 160 2_665 .
H5A C5 H5B 107.5 . .
C5 N6 C10 107.44(17) . .
C5 N6 C7 112.04(17) . .
C10 N6 C7 111.34(16) . .
C5 N6 Ca1 94.83(12) . 2_665
C10 N6 Ca1 108.85(12) . 2_665
C7 N6 Ca1 120.68(13) . 2_665
N6 C7 C9 111.77(19) . .
N6 C7 C8 113.79(19) . .
C9 C7 C8 110.48(19) . .
N6 C7 H7 106.8 . .
C9 C7 H7 106.8 . .
C8 C7 H7 106.8 . .
C7 C8 H8A 109.5 . .
C7 C8 H8B 109.5 . .
H8A C8 H8B 109.5 . .
C7 C8 H8C 109.5 . .
H8A C8 H8C 109.5 . .
H8B C8 H8C 109.5 . .
C7 C9 H9A 109.5 . .
C7 C9 H9B 109.5 . .
H9A C9 H9B 109.5 . .
C7 C9 H9C 109.5 . .
H9A C9 H9C 109.5 . .
H9B C9 H9C 109.5 . .
N6 C10 C11 113.24(16) . .
N6 C10 H10A 108.9 . .
C11 C10 H10A 108.9 . .
N6 C10 H10B 108.9 . .
C11 C10 H10B 108.9 . .
H10A C10 H10B 107.7 . .
O20 C11 C12 107.89(17) . .
O20 C11 C16 110.89(17) . .
C12 C11 C16 108.53(18) . .
O20 C11 C10 114.05(17) . .
C12 C11 C10 109.40(18) . .
C16 C11 C10 105.97(17) . .
O20 C11 Ca1 44.40(9) . 2_665
C12 C11 Ca1 87.46(12) . 2_665
C16 C11 Ca1 154.89(14) . 2_665
C10 C11 Ca1 85.74(11) . 2_665
F13 C12 F14 107.45(18) . .
F13 C12 F15 105.60(18) . .
F14 C12 F15 106.69(19) . .
F13 C12 C11 114.35(19) . .
F14 C12 C11 114.01(18) . .
F15 C12 C11 108.15(18) . .
C12 F15 Ca1 108.53(12) . 2_665
F19 C16 F17 106.76(19) . .
F19 C16 F18 106.94(19) . .
F17 C16 F18 105.77(18) . .
F19 C16 C11 109.95(18) . .
F17 C16 C11 113.92(18) . .
F18 C16 C11 113.05(19) . .
C11 O20 Ca1 140.29(12) . .
C11 O20 Ca1 111.57(12) . 2_665
Ca1 O20 Ca1 107.29(5) . 2_665
Si1 C21 H21A 109.5 . .
Si1 C21 H21B 109.5 . .
H21A C21 H21B 109.5 . .
Si1 C21 H21C 109.5 . .
H21A C21 H21C 109.5 . .
H21B C21 H21C 109.5 . .
Si1 C22 H22A 109.5 . .
Si1 C22 H22B 109.5 . .
H22A C22 H22B 109.5 . .
Si1 C22 H22C 109.5 . .
H22A C22 H22C 109.5 . .
H22B C22 H22C 109.5 . .
Si2 C23 H23A 109.5 . .
Si2 C23 H23B 109.5 . .
H23A C23 H23B 109.5 . .
Si2 C23 H23C 109.5 . .
H23A C23 H23C 109.5 . .
H23B C23 H23C 109.5 . .
Si2 C24 H24A 109.5 . .
Si2 C24 H24B 109.5 . .
H24A C24 H24B 109.5 . .
Si2 C24 H24C 109.5 . .
H24A C24 H24C 109.5 . .
H24B C24 H24C 109.5 . .

loop_
_geom_bond_atom_site_label_1
_geom_bond_atom_site_label_2
_geom_bond_distance
_geom_bond_site_symmetry_2
Ca1 O20 2.3054(15) .
Ca1 N1 2.3410(19) .
Ca1 O20 2.3642(14) 2_665
Ca1 N6 2.6188(18) 2_665
Ca1 F15 2.7531(14) 2_665
Ca1 C3 2.875(2) 2_665
Ca1 C2 3.020(2) 2_665
Ca1 C5 3.115(2) 2_665
Ca1 Si1 3.1341(8) .
Ca1 C11 3.143(2) 2_665
Ca1 Ca1 3.7608(9) 2_665
Ca1 H1 2.65(3) .
N1 Si1 1.673(2) .
N1 Si2 1.686(2) .
Si1 C21 1.870(3) .
Si1 C22 1.871(3) .
Si1 H1 1.42(3) .
Si2 C23 1.874(3) .
Si2 C24 1.877(3) .
Si2 H2 1.45(3) .
C1 C2 1.461(4) .
C1 H1A 0.98 .
C1 H1B 0.98 .
C1 H1C 0.98 .
C2 C3 1.199(3) .
C2 Ca1 3.021(2) 2_665
C3 C4 1.466(4) .
C3 Ca1 2.875(2) 2_665
C4 C5 1.525(3) .
C4 H4A 0.99 .
C4 H4B 0.99 .
C5 N6 1.481(3) .
C5 Ca1 3.115(2) 2_665
C5 H5A 0.99 .
C5 H5B 0.99 .
N6 C10 1.489(3) .
N6 C7 1.499(3) .
N6 Ca1 2.6188(18) 2_665
C7 C9 1.514(3) .
C7 C8 1.540(3) .
C7 H7 1 .
C8 H8A 0.98 .
C8 H8B 0.98 .
C8 H8C 0.98 .
C9 H9A 0.98 .
C9 H9B 0.98 .
C9 H9C 0.98 .
C10 C11 1.566(3) .
C10 H10A 0.99 .
C10 H10B 0.99 .
C11 O20 1.376(2) .
C11 C12 1.529(3) .
C11 C16 1.536(3) .
C11 Ca1 3.142(2) 2_665
C12 F13 1.325(3) .
C12 F14 1.339(2) .
C12 F15 1.355(3) .
F15 Ca1 2.7531(14) 2_665
C16 F19 1.334(3) .
C16 F17 1.335(2) .
C16 F18 1.341(3) .
O20 Ca1 2.3642(14) 2_665
C21 H21A 0.98 .
C21 H21B 0.98 .
C21 H21C 0.98 .
C22 H22A 0.98 .
C22 H22B 0.98 .
C22 H22C 0.98 .
C23 H23A 0.98 .
C23 H23B 0.98 .
C23 H23C 0.98 .
C24 H24A 0.98 .
C24 H24B 0.98 .
C24 H24C 0.98 .

loop_
_geom_torsion_atom_site_label_1
_geom_torsion_atom_site_label_2
_geom_torsion_atom_site_label_3
_geom_torsion_atom_site_label_4
_geom_torsion
_geom_torsion_site_symmetry_1
_geom_torsion_site_symmetry_4
O20 Ca1 N1 Si1 -54.76(11) . .
O20 Ca1 N1 Si1 46.68(12) 2_665 .
N6 Ca1 N1 Si1 130.10(8) 2_665 .
F15 Ca1 N1 Si1 74.64(8) 2_665 .
C3 Ca1 N1 Si1 -159.93(8) 2_665 .
C2 Ca1 N1 Si1 -147.76(9) 2_665 .
C5 Ca1 N1 Si1 153.01(8) 2_665 .
C11 Ca1 N1 Si1 71.32(10) 2_665 .
Ca1 Ca1 N1 Si1 -6.21(13) 2_665 .
O20 Ca1 N1 Si2 134.06(11) . .
O20 Ca1 N1 Si2 -124.50(12) 2_665 .
N6 Ca1 N1 Si2 -41.07(15) 2_665 .
F15 Ca1 N1 Si2 -96.54(13) 2_665 .
C3 Ca1 N1 Si2 28.89(14) 2_665 .
C2 Ca1 N1 Si2 41.06(13) 2_665 .
C5 Ca1 N1 Si2 -18.17(18) 2_665 .
Si1 Ca1 N1 Si2 -171.18(19) . .
C11 Ca1 N1 Si2 -99.86(13) 2_665 .
Ca1 Ca1 N1 Si2 -177.38(7) 2_665 .
Si2 N1 Si1 C21 -71.19(18) . .
Ca1 N1 Si1 C21 117.00(12) . .
Si2 N1 Si1 C22 57.08(18) . .
Ca1 N1 Si1 C22 -114.73(12) . .
Si2 N1 Si1 Ca1 171.81(18) . .
O20 Ca1 Si1 N1 137.41(9) . .
O20 Ca1 Si1 N1 -145.88(9) 2_665 .
N6 Ca1 Si1 N1 -69.05(10) 2_665 .
F15 Ca1 Si1 N1 -94.09(9) 2_665 .
C3 Ca1 Si1 N1 27.84(11) 2_665 .
C2 Ca1 Si1 N1 35.20(10) 2_665 .
C5 Ca1 Si1 N1 -68.39(17) 2_665 .
C11 Ca1 Si1 N1 -120.90(10) 2_665 .
Ca1 Ca1 Si1 N1 176.00(9) 2_665 .
O20 Ca1 Si1 C21 44.26(13) . .
N1 Ca1 Si1 C21 -93.14(15) . .
O20 Ca1 Si1 C21 120.97(13) 2_665 .
N6 Ca1 Si1 C21 -162.19(13) 2_665 .
F15 Ca1 Si1 C21 172.77(13) 2_665 .
C3 Ca1 Si1 C21 -65.30(14) 2_665 .
C2 Ca1 Si1 C21 -57.94(13) 2_665 .
C5 Ca1 Si1 C21 -161.54(18) 2_665 .
C11 Ca1 Si1 C21 145.96(13) 2_665 .
Ca1 Ca1 Si1 C21 82.85(12) 2_665 .
O20 Ca1 Si1 C22 -126.17(13) . .
N1 Ca1 Si1 C22 96.42(15) . .
O20 Ca1 Si1 C22 -49.46(13) 2_665 .
N6 Ca1 Si1 C22 27.38(14) 2_665 .
F15 Ca1 Si1 C22 2.34(12) 2_665 .
C3 Ca1 Si1 C22 124.27(14) 2_665 .
C2 Ca1 Si1 C22 131.62(13) 2_665 .
C5 Ca1 Si1 C22 28.03(19) 2_665 .
C11 Ca1 Si1 C22 -24.47(13) 2_665 .
Ca1 Ca1 Si1 C22 -87.58(12) 2_665 .
Si1 N1 Si2 C23 63.24(18) . .
Ca1 N1 Si2 C23 -127.53(15) . .
Si1 N1 Si2 C24 -58.57(18) . .
Ca1 N1 Si2 C24 110.66(15) . .
C1 C2 C3 C4 26(6) . .
Ca1 C2 C3 C4 -167(2) 2_665 .
C1 C2 C3 Ca1 -167(4) . 2_665
C2 C3 C4 C5 156.4(19) . .
Ca1 C3 C4 C5 -10.6(2) 2_665 .
C3 C4 C5 N6 -43.8(3) . .
C3 C4 C5 Ca1 9.6(2) . 2_665
C4 C5 N6 C10 -175.26(19) . .
Ca1 C5 N6 C10 111.49(15) 2_665 .
C4 C5 N6 C7 -52.7(2) . .
Ca1 C5 N6 C7 -125.91(16) 2_665 .
C4 C5 N6 Ca1 73.25(19) . 2_665
C5 N6 C7 C9 171.99(18) . .
C10 N6 C7 C9 -67.7(2) . .
Ca1 N6 C7 C9 61.8(2) 2_665 .
C5 N6 C7 C8 -62.0(2) . .
C10 N6 C7 C8 58.3(2) . .
Ca1 N6 C7 C8 -172.24(15) 2_665 .
C5 N6 C10 C11 -93.3(2) . .
C7 N6 C10 C11 143.66(19) . .
Ca1 N6 C10 C11 8.3(2) 2_665 .
N6 C10 C11 O20 28.6(3) . .
N6 C10 C11 C12 -92.3(2) . .
N6 C10 C11 C16 150.87(19) . .
N6 C10 C11 Ca1 -6.52(17) . 2_665
O20 C11 C12 F13 50.5(2) . .
C16 C11 C12 F13 -69.7(2) . .
C10 C11 C12 F13 175.08(17) . .
Ca1 C11 C12 F13 90.51(16) 2_665 .
O20 C11 C12 F14 174.68(18) . .
C16 C11 C12 F14 54.5(2) . .
C10 C11 C12 F14 -60.7(2) . .
Ca1 C11 C12 F14 -145.30(17) 2_665 .
O20 C11 C12 F15 -66.8(2) . .
C16 C11 C12 F15 172.95(17) . .
C10 C11 C12 F15 57.8(2) . .
Ca1 C11 C12 F15 -26.81(15) 2_665 .
F13 C12 F15 Ca1 -89.97(16) . 2_665
F14 C12 F15 Ca1 155.90(13) . 2_665
C11 C12 F15 Ca1 32.85(18) . 2_665
O20 C11 C16 F19 46.0(2) . .
C12 C11 C16 F19 164.34(18) . .
C10 C11 C16 F19 -78.3(2) . .
Ca1 C11 C16 F19 37.1(4) 2_665 .
O20 C11 C16 F17 165.79(19) . .
C12 C11 C16 F17 -75.9(2) . .
C10 C11 C16 F17 41.5(3) . .
Ca1 C11 C16 F17 156.9(3) 2_665 .
O20 C11 C16 F18 -73.4(2) . .
C12 C11 C16 F18 44.9(2) . .
C10 C11 C16 F18 162.31(18) . .
Ca1 C11 C16 F18 -82.3(4) 2_665 .
C12 C11 O20 Ca1 -125.85(18) . .
C16 C11 O20 Ca1 -7.1(3) . .
C10 C11 O20 Ca1 112.4(2) . .
Ca1 C11 O20 Ca1 167.5(2) 2_665 .
C12 C11 O20 Ca1 66.66(18) . 2_665
C16 C11 O20 Ca1 -174.62(14) . 2_665
C10 C11 O20 Ca1 -55.1(2) . 2_665
N1 Ca1 O20 C11 -36.4(2) . .
O20 Ca1 O20 C11 -167.8(2) 2_665 .
N6 Ca1 O20 C11 138.7(2) 2_665 .
F15 Ca1 O20 C11 -137.00(19) 2_665 .
C3 Ca1 O20 C11 75.5(2) 2_665 .
C2 Ca1 O20 C11 52.3(2) 2_665 .
C5 Ca1 O20 C11 125.4(2) 2_665 .
Si1 Ca1 O20 C11 -62.8(2) . .
C11 Ca1 O20 C11 -171.23(17) 2_665 .
Ca1 Ca1 O20 C11 -167.8(2) 2_665 .
N1 Ca1 O20 Ca1 131.43(7) . 2_665
O20 Ca1 O20 Ca1 0 2_665 2_665
N6 Ca1 O20 Ca1 -53.46(8) 2_665 2_665
F15 Ca1 O20 Ca1 30.82(9) 2_665 2_665
C3 Ca1 O20 Ca1 -116.68(7) 2_665 2_665
C2 Ca1 O20 Ca1 -139.85(7) 2_665 2_665
C5 Ca1 O20 Ca1 -66.77(7) 2_665 2_665
Si1 Ca1 O20 Ca1 105.04(5) . 2_665
C11 Ca1 O20 Ca1 -3.40(7) 2_665 2_665
